data_7104172
loop_
_publ_author_name
'Chevallier, Floris'
'Charlot, Marina'
'Katan, Claudine'
'Mongin, Florence'
'Blanchard-Desce, Mireille'

_publ_section_title
;
 Novel chromophores from alternated pyridine-ethylenedioxythiophene
 unit oligomers: dramatic enhancement of photoluminescence properties
 in elongated derivatives.
;
_journal_issue 6
_journal_name_full 'Chemical communications (Cambridge, England)'
_journal_page_first 692
_journal_page_last 694
_journal_paper_doi 10.1039/b815656e
_journal_volume 34
_journal_year 2009
_chemical_absolute_configuration unk
_chemical_compound_source 'synthesis as described'
_chemical_formula_moiety 'C22 H16 N2 O4 S2'
_chemical_formula_sum 'C22 H16 N2 O4 S2'
_chemical_formula_weight 436.49
_chemical_name_systematic
;
?
;
_space_group_IT_number 9
_symmetry_cell_setting monoclinic
_symmetry_Int_Tables_number 9
_symmetry_space_group_name_Hall 'C -2yc'
_symmetry_space_group_name_H-M 'C 1 c 1'
_atom_sites_solution_hydrogens geom
_atom_sites_solution_primary direct
_atom_sites_solution_secondary difmap
_audit_conform_dict_location ftp://ftp.iucr.org/pub/cif_core.dic
_audit_conform_dict_name cif_core.dic
_audit_conform_dict_version 2.4
_audit_creation_date 2008-09-10T17:07:51-00:00
_audit_creation_method 'WinGX routine CIF_UPDATE'
_cell_angle_alpha 90
_cell_angle_beta 90.604(6)
_cell_angle_gamma 90
_cell_formula_units_Z 8
_cell_length_a 49.259(5)
_cell_length_b 4.9656(4)
_cell_length_c 15.3119(13)
_cell_measurement_reflns_used 2234
_cell_measurement_temperature 100(2)
_cell_measurement_theta_max 24.7
_cell_measurement_theta_min 4.27
_cell_measurement_wavelength 0.71073
_cell_volume 3745.1(6)
_computing_cell_refinement 'Bruker SMART, 2006'
_computing_data_collection 'Bruker SMART, 2006'
_computing_data_reduction 'Bruker SAINT, 2006'
_computing_molecular_graphics 'Ortep-3 for Windows (Farrugia, 1997)'
_computing_publication_material 'WinGX publication routines (Farrugia, 1999)'
_computing_structure_refinement 'SHELXL-97 (Sheldrick, 1997)'
_computing_structure_solution 'SIR97 (Altomare et al., 1999)'
_diffrn_ambient_temperature 100(2)
_diffrn_detector 'CCD plate'
_diffrn_measured_fraction_theta_full 0.964
_diffrn_measured_fraction_theta_max 0.951
_diffrn_measurement_device_type 'APEXII, Bruker-AXS'
_diffrn_measurement_method 'CCD rotation images, thin slices'
_diffrn_radiation_monochromator graphite
_diffrn_radiation_probe x-ray
_diffrn_radiation_type MoK\a
_diffrn_radiation_wavelength 0.71073
_diffrn_reflns_av_R_equivalents 0.0645
_diffrn_reflns_av_unetI/netI 0.098
_diffrn_reflns_limit_h_max 63
_diffrn_reflns_limit_h_min -48
_diffrn_reflns_limit_k_max 5
_diffrn_reflns_limit_k_min -6
_diffrn_reflns_limit_l_max 19
_diffrn_reflns_limit_l_min -17
_diffrn_reflns_number 11164
_diffrn_reflns_theta_full 25
_diffrn_reflns_theta_max 27.47
_diffrn_reflns_theta_min 3.62
_exptl_absorpt_coefficient_mu 0.320
_exptl_absorpt_correction_T_max 0.932
_exptl_absorpt_correction_T_min 0.836
_exptl_absorpt_correction_type multi-scan
_exptl_absorpt_process_details
;
[Sheldrick, G.M. (2002). SADABS Bruker AXS Inc., Madison, Wisconsin, USA]
;
_exptl_crystal_colour colourless
_exptl_crystal_density_diffrn 1.548
_exptl_crystal_density_method 'not measured'
_exptl_crystal_description prism
_exptl_crystal_F_000 1808
_exptl_crystal_size_max 0.53
_exptl_crystal_size_mid 0.44
_exptl_crystal_size_min 0.22
_refine_diff_density_max 1.006
_refine_diff_density_min -0.713
_refine_diff_density_rms 0.118
_refine_ls_abs_structure_details 'Flack H D (1983), Acta Cryst. A39, 876-881'
_refine_ls_abs_structure_Flack -0.03(11)
_refine_ls_extinction_method none
_refine_ls_goodness_of_fit_ref 1.051
_refine_ls_hydrogen_treatment constr
_refine_ls_matrix_type full
_refine_ls_number_parameters 541
_refine_ls_number_reflns 6033
_refine_ls_number_restraints 2
_refine_ls_restrained_S_all 1.051
_refine_ls_R_factor_all 0.0842
_refine_ls_R_factor_gt 0.0724
_refine_ls_shift/su_max 0.004
_refine_ls_shift/su_mean 0
_refine_ls_structure_factor_coef Fsqd
_refine_ls_weighting_details 'calc w=1/[\s^2^(Fo^2^)+(0.0992P)^2^+8.6775P] where P=(Fo^2^+2Fc^2^)/3'
_refine_ls_weighting_scheme calc
_refine_ls_wR_factor_gt 0.1789
_refine_ls_wR_factor_ref 0.1901
_reflns_number_gt 5081
_reflns_number_total 6033
_reflns_threshold_expression >2sigma(I)
_cod_data_source_file b815656e.txt
_cod_data_source_block cpd6
_cod_database_code 7104172

loop_
_symmetry_equiv_pos_as_xyz
'x, y, z'
'x, -y, z+1/2'
'x+1/2, y+1/2, z'
'x+1/2, -y+1/2, z+1/2'

loop_
_atom_site_label
_atom_site_type_symbol
_atom_site_fract_x
_atom_site_fract_y
_atom_site_fract_z
_atom_site_U_iso_or_equiv
_atom_site_adp_type
_atom_site_occupancy
_atom_site_calc_flag
_atom_site_refinement_flags
_atom_site_disorder_assembly
_atom_site_disorder_group
O1 O 0.93149(10) 0.9336(9) 0.7836(3) 0.0217(10) Uani 1 d . . .
C2 C 0.95539(15) 1.0160(12) 0.7394(4) 0.0231(14) Uani 1 d . . .
H2A H 0.9585 0.896 0.6889 0.028 Uiso 1 calc R . .
H2B H 0.9712 1.0016 0.7794 0.028 Uiso 1 calc R . .
C3 C 0.95252(14) 1.3046(12) 0.7079(4) 0.0240(14) Uani 1 d . . .
H3A H 0.9485 1.4235 0.7581 0.029 Uiso 1 calc R . .
H3B H 0.9698 1.3647 0.6818 0.029 Uiso 1 calc R . .
O4 O 0.93074(9) 1.3251(8) 0.6433(3) 0.0220(10) Uani 1 d . . .
C5 C 0.90839(13) 1.1766(11) 0.6649(4) 0.0190(13) Uani 1 d . . .
C6 C 0.90870(14) 0.9793(11) 0.7331(4) 0.0199(14) Uani 1 d . . .
C7 C 0.88439(15) 0.8481(13) 0.7413(4) 0.0227(14) Uani 1 d . . .
H7 H 0.8809 0.7114 0.783 0.027 Uiso 1 calc R . .
S8 S 0.86114(3) 0.9645(3) 0.66563(10) 0.0194(3) Uani 1 d . . .
C9 C 0.88384(13) 1.1886(11) 0.6209(4) 0.0173(12) Uani 1 d . . .
C10 C 0.87554(14) 1.3506(12) 0.5449(4) 0.0203(13) Uani 1 d . . .
C11 C 0.89147(13) 1.5627(12) 0.5138(4) 0.0185(13) Uani 1 d . . .
H11 H 0.908 1.6115 0.5422 0.022 Uiso 1 calc R . .
C12 C 0.88250(14) 1.6979(12) 0.4409(4) 0.0205(13) Uani 1 d . . .
H12 H 0.893 1.8432 0.4191 0.025 Uiso 1 calc R . .
C13 C 0.85860(13) 1.6284(11) 0.3983(4) 0.0178(13) Uani 1 d . . .
H13 H 0.8524 1.7236 0.3481 0.021 Uiso 1 calc R . .
C14 C 0.84383(13) 1.4099(11) 0.4327(4) 0.0179(13) Uani 1 d . . .
N15 N 0.85207(11) 1.2773(9) 0.5063(3) 0.0186(11) Uani 1 d . . .
C16 C 0.81922(13) 1.3054(11) 0.3916(4) 0.0196(13) Uani 1 d . . .
C17 C 0.80858(14) 1.3582(12) 0.3103(4) 0.0201(13) Uani 1 d . . .
O18 O 0.81948(10) 1.5275(8) 0.2511(3) 0.0200(9) Uani 1 d . . .
C19 C 0.80249(18) 1.5678(17) 0.1760(5) 0.0366(19) Uani 1 d . . .
H19A H 0.8137 1.6366 0.1276 0.044 Uiso 1 calc R . .
H19B H 0.7888 1.7069 0.1896 0.044 Uiso 1 calc R . .
C20 C 0.78844(18) 1.3222(16) 0.1467(5) 0.0373(19) Uani 1 d . . .
H20A H 0.7775 1.3631 0.0937 0.045 Uiso 1 calc R . .
H20B H 0.8021 1.1841 0.1311 0.045 Uiso 1 calc R . .
O21 O 0.77104(10) 1.2170(9) 0.2126(3) 0.0254(11) Uani 1 d . . .
C22 C 0.78445(14) 1.2010(12) 0.2920(4) 0.0216(14) Uani 1 d . . .
C23 C 0.77751(13) 1.0352(11) 0.3608(4) 0.0172(13) Uani 1 d . . .
S24 S 0.80034(3) 1.0642(3) 0.44640(10) 0.0200(3) Uani 1 d . . .
C25 C 0.75551(13) 0.8424(12) 0.3659(4) 0.0210(13) Uani 1 d . . .
C26 C 0.73602(16) 0.8099(13) 0.2994(5) 0.0288(16) Uani 1 d . . .
H26 H 0.7364 0.9192 0.2485 0.035 Uiso 1 calc R . .
C27 C 0.71608(14) 0.6148(14) 0.3093(5) 0.0260(15) Uani 1 d . . .
H27 H 0.7026 0.5894 0.2653 0.031 Uiso 1 calc R . .
C28 C 0.71610(15) 0.4582(14) 0.3837(5) 0.0275(15) Uani 1 d . . .
H28 H 0.7029 0.3214 0.3916 0.033 Uiso 1 calc R . .
C29 C 0.73618(15) 0.5066(12) 0.4473(5) 0.0237(14) Uani 1 d . . .
H29 H 0.7364 0.3975 0.4983 0.028 Uiso 1 calc R . .
N30 N 0.75490(12) 0.6981(11) 0.4397(4) 0.0242(12) Uani 1 d . . .
O51 O 0.48084(10) 0.4860(8) 1.0343(3) 0.0205(10) Uani 1 d . . .
C52 C 0.45700(15) 0.5822(12) 0.9907(5) 0.0238(14) Uani 1 d . . .
H52A H 0.4414 0.5749 1.0308 0.029 Uiso 1 calc R . .
H52B H 0.4528 0.4662 0.9397 0.029 Uiso 1 calc R . .
C53 C 0.46137(15) 0.8698(13) 0.9605(4) 0.0249(14) Uani 1 d . . .
H53A H 0.4442 0.9422 0.9359 0.03 Uiso 1 calc R . .
H53B H 0.4667 0.983 1.0111 0.03 Uiso 1 calc R . .
O54 O 0.48226(10) 0.8814(8) 0.8951(3) 0.0219(10) Uani 1 d . . .
C55 C 0.50402(14) 0.7158(12) 0.9140(4) 0.0188(13) Uani 1 d . . .
C56 C 0.50328(13) 0.5176(11) 0.9821(4) 0.0158(12) Uani 1 d . . .
C57 C 0.52636(15) 0.3765(12) 0.9896(4) 0.0218(14) Uani 1 d . . .
H57 H 0.5296 0.2404 1.0321 0.026 Uiso 1 calc R . .
S58 S 0.54957(3) 0.4747(3) 0.91186(10) 0.0182(3) Uani 1 d . . .
C59 C 0.52781(13) 0.7113(11) 0.8690(4) 0.0179(13) Uani 1 d . . .
C60 C 0.53587(13) 0.8643(11) 0.7902(4) 0.0179(13) Uani 1 d . . .
C61 C 0.52038(13) 1.0769(12) 0.7567(4) 0.0178(13) Uani 1 d . . .
H61 H 0.5042 1.1317 0.7851 0.021 Uiso 1 calc R . .
C62 C 0.52879(14) 1.2066(11) 0.6819(4) 0.0204(13) Uani 1 d . . .
H62 H 0.5187 1.353 0.6582 0.024 Uiso 1 calc R . .
C63 C 0.55271(14) 1.1160(12) 0.6417(4) 0.0209(14) Uani 1 d . . .
H63 H 0.5591 1.2015 0.5904 0.025 Uiso 1 calc R . .
C64 C 0.56694(14) 0.8983(11) 0.6783(4) 0.0179(13) Uani 1 d . . .
N65 N 0.55906(11) 0.7796(9) 0.7527(3) 0.0182(11) Uani 1 d . . .
C66 C 0.59094(14) 0.7827(11) 0.6392(4) 0.0199(13) Uani 1 d . . .
C67 C 0.60217(15) 0.8229(12) 0.5579(4) 0.0234(14) Uani 1 d . . .
O68 O 0.59115(10) 0.9981(8) 0.4970(3) 0.0188(9) Uani 1 d . . .
C69 C 0.60813(18) 1.0251(18) 0.4222(5) 0.039(2) Uani 1 d . . .
H69A H 0.5968 1.0895 0.3726 0.047 Uiso 1 calc R . .
H69B H 0.6219 1.1654 0.4347 0.047 Uiso 1 calc R . .
C70 C 0.62170(19) 0.7876(18) 0.3961(5) 0.043(2) Uani 1 d . . .
H70A H 0.6331 0.8293 0.3449 0.051 Uiso 1 calc R . .
H70B H 0.608 0.6528 0.3775 0.051 Uiso 1 calc R . .
O71 O 0.63893(10) 0.6691(9) 0.4646(3) 0.0232(10) Uani 1 d . . .
C72 C 0.62517(14) 0.6621(12) 0.5418(4) 0.0228(14) Uani 1 d . . .
C73 C 0.63170(14) 0.4944(11) 0.6103(4) 0.0172(13) Uani 1 d . . .
S74 S 0.60914(3) 0.5349(3) 0.69535(10) 0.0197(3) Uani 1 d . . .
C75 C 0.65307(13) 0.2924(11) 0.6199(4) 0.0194(13) Uani 1 d . . .
C76 C 0.67255(15) 0.2504(13) 0.5530(5) 0.0286(16) Uani 1 d . . .
H76 H 0.6727 0.3594 0.5021 0.034 Uiso 1 calc R . .
C77 C 0.69128(15) 0.0434(13) 0.5654(5) 0.0286(16) Uani 1 d . . .
H77 H 0.7044 0.0069 0.5218 0.034 Uiso 1 calc R . .
C78 C 0.69088(15) -0.1064(13) 0.6396(5) 0.0266(15) Uani 1 d . . .
H78 H 0.7034 -0.2499 0.648 0.032 Uiso 1 calc R . .
C79 C 0.67195(14) -0.0466(13) 0.7027(4) 0.0211(14) Uani 1 d . . .
H79 H 0.6724 -0.1473 0.7555 0.025 Uiso 1 calc R . .
N80 N 0.65305(12) 0.1442(11) 0.6940(4) 0.0253(13) Uani 1 d . . .

loop_
_atom_site_aniso_label
_atom_site_aniso_U_11
_atom_site_aniso_U_22
_atom_site_aniso_U_33
_atom_site_aniso_U_23
_atom_site_aniso_U_13
_atom_site_aniso_U_12
O1 0.015(2) 0.031(2) 0.019(2) -0.0022(18) 0.0011(19) 0.0026(18)
C2 0.021(3) 0.028(3) 0.021(3) 0.003(3) -0.001(3) 0.004(3)
C3 0.021(3) 0.025(3) 0.025(3) 0.000(3) -0.005(3) 0.001(3)
O4 0.019(2) 0.023(2) 0.024(2) 0.0056(17) 0.002(2) -0.0035(18)
C5 0.017(3) 0.015(3) 0.025(3) -0.006(2) 0.002(3) 0.001(2)
C6 0.022(4) 0.018(3) 0.020(3) -0.003(2) 0.000(3) 0.000(2)
C7 0.028(4) 0.022(3) 0.018(3) 0.002(2) 0.003(3) 0.006(3)
S8 0.0148(8) 0.0189(7) 0.0245(8) 0.0020(6) 0.0048(7) -0.0016(6)
C9 0.019(3) 0.015(2) 0.017(3) -0.001(2) 0.006(3) 0.000(2)
C10 0.019(3) 0.022(3) 0.020(3) 0.001(2) 0.004(3) 0.005(2)
C11 0.015(3) 0.020(3) 0.020(3) 0.000(2) 0.000(3) -0.001(2)
C12 0.017(3) 0.018(3) 0.027(3) -0.001(2) 0.000(3) 0.002(2)
C13 0.017(3) 0.016(3) 0.020(3) 0.001(2) 0.003(3) 0.004(2)
C14 0.016(3) 0.016(3) 0.022(3) -0.002(2) 0.003(3) 0.002(2)
N15 0.018(3) 0.013(2) 0.025(3) -0.0059(19) 0.003(2) -0.0026(19)
C16 0.013(3) 0.019(3) 0.026(3) -0.005(2) 0.003(3) 0.003(2)
C17 0.020(3) 0.020(3) 0.021(3) -0.006(2) 0.005(3) -0.004(2)
O18 0.020(2) 0.024(2) 0.016(2) 0.0045(16) 0.0018(19) -0.0060(18)
C19 0.036(5) 0.048(4) 0.026(4) 0.015(3) -0.004(4) -0.012(4)
C20 0.038(5) 0.042(4) 0.032(4) 0.005(3) -0.009(4) -0.002(4)
O21 0.025(3) 0.031(2) 0.020(2) 0.0017(18) -0.003(2) -0.006(2)
C22 0.021(3) 0.024(3) 0.019(3) 0.000(2) 0.000(3) -0.001(2)
C23 0.013(3) 0.018(3) 0.021(3) -0.001(2) -0.001(3) 0.003(2)
S24 0.0144(8) 0.0271(7) 0.0184(8) -0.0010(6) 0.0001(6) -0.0048(6)
C25 0.016(3) 0.024(3) 0.023(3) -0.006(2) 0.003(3) 0.002(2)
C26 0.035(4) 0.027(3) 0.024(4) -0.001(3) 0.001(3) 0.008(3)
C27 0.012(3) 0.033(3) 0.033(4) -0.008(3) 0.003(3) -0.003(3)
C28 0.016(4) 0.032(3) 0.034(4) -0.004(3) 0.005(3) -0.004(3)
C29 0.019(4) 0.027(3) 0.026(4) -0.001(3) 0.009(3) 0.000(3)
N30 0.022(3) 0.027(3) 0.024(3) -0.007(2) 0.002(3) -0.003(2)
O51 0.017(2) 0.024(2) 0.020(2) 0.0037(17) 0.001(2) 0.0046(17)
C52 0.020(4) 0.026(3) 0.026(4) 0.003(3) 0.007(3) 0.003(3)
C53 0.021(4) 0.029(3) 0.024(3) 0.003(3) 0.007(3) 0.003(3)
O54 0.020(2) 0.019(2) 0.027(2) 0.0035(17) 0.005(2) 0.0055(17)
C55 0.020(3) 0.021(3) 0.016(3) -0.002(2) 0.002(3) 0.004(2)
C56 0.015(3) 0.016(2) 0.016(3) -0.001(2) 0.001(3) 0.001(2)
C57 0.027(4) 0.017(3) 0.021(3) 0.001(2) -0.003(3) -0.001(2)
S58 0.0136(8) 0.0179(6) 0.0232(8) 0.0015(6) -0.0020(6) 0.0026(6)
C59 0.018(3) 0.014(2) 0.022(3) -0.001(2) -0.006(3) 0.002(2)
C60 0.017(3) 0.015(3) 0.022(3) -0.005(2) -0.002(3) -0.002(2)
C61 0.009(3) 0.022(3) 0.022(3) -0.008(2) 0.001(3) 0.003(2)
C62 0.025(4) 0.016(2) 0.020(3) -0.001(2) -0.005(3) 0.003(2)
C63 0.025(4) 0.019(3) 0.019(3) -0.002(2) -0.001(3) 0.001(3)
C64 0.018(3) 0.018(3) 0.018(3) -0.001(2) -0.003(3) -0.005(2)
N65 0.015(3) 0.017(2) 0.023(3) -0.0041(19) -0.001(2) -0.0022(19)
C66 0.023(3) 0.015(2) 0.022(3) -0.001(2) -0.001(3) -0.001(2)
C67 0.024(4) 0.022(3) 0.023(3) -0.002(2) -0.005(3) -0.003(3)
O68 0.019(2) 0.0217(19) 0.016(2) 0.0033(16) 0.0022(19) 0.0023(17)
C69 0.021(4) 0.062(5) 0.033(4) 0.018(4) 0.009(4) 0.011(4)
C70 0.039(5) 0.061(5) 0.028(4) 0.010(4) -0.001(4) -0.004(4)
O71 0.024(3) 0.027(2) 0.019(2) 0.0010(17) 0.006(2) -0.0011(19)
C72 0.025(4) 0.023(3) 0.021(3) -0.003(2) 0.001(3) -0.007(3)
C73 0.017(3) 0.015(3) 0.020(3) -0.001(2) 0.001(3) -0.004(2)
S74 0.0148(8) 0.0234(7) 0.0210(8) 0.0026(6) 0.0007(7) 0.0013(6)
C75 0.014(3) 0.019(3) 0.025(3) 0.000(2) 0.005(3) -0.001(2)
C76 0.028(4) 0.027(3) 0.031(4) 0.001(3) 0.010(3) 0.004(3)
C77 0.016(4) 0.031(3) 0.039(4) 0.002(3) 0.007(3) 0.004(3)
C78 0.019(4) 0.025(3) 0.036(4) -0.008(3) -0.003(3) 0.004(3)
C79 0.016(3) 0.027(3) 0.020(3) -0.003(2) -0.003(3) 0.001(2)
N80 0.020(3) 0.030(3) 0.026(3) -0.004(2) -0.002(3) 0.002(2)

loop_
_atom_type_symbol
_atom_type_description
_atom_type_scat_dispersion_real
_atom_type_scat_dispersion_imag
_atom_type_scat_source
C C 0.0033 0.0016 'International Tables Vol C Tables 4.2.6.8 and 6.1.1.4'
H H 0 0 'International Tables Vol C Tables 4.2.6.8 and 6.1.1.4'
N N 0.0061 0.0033 'International Tables Vol C Tables 4.2.6.8 and 6.1.1.4'
O O 0.0106 0.006 'International Tables Vol C Tables 4.2.6.8 and 6.1.1.4'
S S 0.1246 0.1234 'International Tables Vol C Tables 4.2.6.8 and 6.1.1.4'

loop_
_geom_angle_atom_site_label_1
_geom_angle_atom_site_label_2
_geom_angle_atom_site_label_3
_geom_angle
_geom_angle_site_symmetry_1
_geom_angle_site_symmetry_3
_geom_angle_publ_flag
C6 O1 C2 111.1(5) . . ?
O1 C2 C3 110.3(6) . . ?
O1 C2 H2A 109.6 . . ?
C3 C2 H2A 109.6 . . ?
O1 C2 H2B 109.6 . . ?
C3 C2 H2B 109.6 . . ?
H2A C2 H2B 108.1 . . ?
O4 C3 C2 110.3(5) . . ?
O4 C3 H3A 109.6 . . ?
C2 C3 H3A 109.6 . . ?
O4 C3 H3B 109.6 . . ?
C2 C3 H3B 109.6 . . ?
H3A C3 H3B 108.1 . . ?
C5 O4 C3 112.8(5) . . ?
O4 C5 C9 124.2(6) . . ?
O4 C5 C6 122.9(6) . . ?
C9 C5 C6 112.8(6) . . ?
C7 C6 O1 125.4(6) . . ?
C7 C6 C5 112.9(6) . . ?
O1 C6 C5 121.7(6) . . ?
C6 C7 S8 110.8(5) . . ?
C6 C7 H7 124.6 . . ?
S8 C7 H7 124.6 . . ?
C7 S8 C9 93.1(3) . . ?
C5 C9 C10 130.2(6) . . ?
C5 C9 S8 110.3(5) . . ?
C10 C9 S8 119.5(5) . . ?
N15 C10 C11 122.5(5) . . ?
N15 C10 C9 115.5(6) . . ?
C11 C10 C9 122.0(6) . . ?
C12 C11 C10 117.9(6) . . ?
C12 C11 H11 121 . . ?
C10 C11 H11 121 . . ?
C11 C12 C13 121.8(6) . . ?
C11 C12 H12 119.1 . . ?
C13 C12 H12 119.1 . . ?
C12 C13 C14 117.1(5) . . ?
C12 C13 H13 121.5 . . ?
C14 C13 H13 121.5 . . ?
N15 C14 C13 122.0(6) . . ?
N15 C14 C16 115.1(5) . . ?
C13 C14 C16 122.9(6) . . ?
C10 N15 C14 118.7(5) . . ?
C17 C16 C14 129.3(6) . . ?
C17 C16 S24 111.7(5) . . ?
C14 C16 S24 119.0(5) . . ?
O18 C17 C16 125.3(6) . . ?
O18 C17 C22 122.4(6) . . ?
C16 C17 C22 112.2(6) . . ?
C17 O18 C19 113.2(5) . . ?
O18 C19 C20 113.5(6) . . ?
O18 C19 H19A 108.9 . . ?
C20 C19 H19A 108.9 . . ?
O18 C19 H19B 108.9 . . ?
C20 C19 H19B 108.9 . . ?
H19A C19 H19B 107.7 . . ?
O21 C20 C19 111.8(7) . . ?
O21 C20 H20A 109.3 . . ?
C19 C20 H20A 109.3 . . ?
O21 C20 H20B 109.3 . . ?
C19 C20 H20B 109.3 . . ?
H20A C20 H20B 107.9 . . ?
C22 O21 C20 111.0(5) . . ?
O21 C22 C23 125.8(6) . . ?
O21 C22 C17 121.6(5) . . ?
C23 C22 C17 112.5(6) . . ?
C22 C23 C25 128.7(6) . . ?
C22 C23 S24 111.4(5) . . ?
C25 C23 S24 119.8(5) . . ?
C23 S24 C16 92.2(3) . . ?
N30 C25 C26 122.1(6) . . ?
N30 C25 C23 115.0(6) . . ?
C26 C25 C23 123.0(6) . . ?
C27 C26 C25 118.7(6) . . ?
C27 C26 H26 120.6 . . ?
C25 C26 H26 120.6 . . ?
C28 C27 C26 119.3(7) . . ?
C28 C27 H27 120.4 . . ?
C26 C27 H27 120.4 . . ?
C27 C28 C29 118.1(6) . . ?
C27 C28 H28 120.9 . . ?
C29 C28 H28 120.9 . . ?
N30 C29 C28 123.1(7) . . ?
N30 C29 H29 118.5 . . ?
C28 C29 H29 118.5 . . ?
C29 N30 C25 118.6(6) . . ?
C56 O51 C52 110.5(5) . . ?
O51 C52 C53 109.8(6) . . ?
O51 C52 H52A 109.7 . . ?
C53 C52 H52A 109.7 . . ?
O51 C52 H52B 109.7 . . ?
C53 C52 H52B 109.7 . . ?
H52A C52 H52B 108.2 . . ?
O54 C53 C52 110.7(5) . . ?
O54 C53 H53A 109.5 . . ?
C52 C53 H53A 109.5 . . ?
O54 C53 H53B 109.5 . . ?
C52 C53 H53B 109.5 . . ?
H53A C53 H53B 108.1 . . ?
C55 O54 C53 112.8(5) . . ?
C59 C55 O54 124.9(6) . . ?
C59 C55 C56 112.6(6) . . ?
O54 C55 C56 122.4(6) . . ?
C57 C56 O51 125.1(6) . . ?
C57 C56 C55 113.2(6) . . ?
O51 C56 C55 121.7(5) . . ?
C56 C57 S58 111.1(5) . . ?
C56 C57 H57 124.4 . . ?
S58 C57 H57 124.4 . . ?
C59 S58 C57 92.4(3) . . ?
C55 C59 C60 129.8(5) . . ?
C55 C59 S58 110.7(5) . . ?
C60 C59 S58 119.3(5) . . ?
N65 C60 C61 122.7(6) . . ?
N65 C60 C59 114.9(5) . . ?
C61 C60 C59 122.4(6) . . ?
C62 C61 C60 119.3(6) . . ?
C62 C61 H61 120.4 . . ?
C60 C61 H61 120.4 . . ?
C61 C62 C63 118.2(6) . . ?
C61 C62 H62 120.9 . . ?
C63 C62 H62 120.9 . . ?
C64 C63 C62 119.2(6) . . ?
C64 C63 H63 120.4 . . ?
C62 C63 H63 120.4 . . ?
N65 C64 C63 122.0(6) . . ?
N65 C64 C66 114.9(5) . . ?
C63 C64 C66 123.1(6) . . ?
C64 N65 C60 118.5(5) . . ?
C67 C66 C64 130.6(6) . . ?
C67 C66 S74 109.7(5) . . ?
C64 C66 S74 119.6(5) . . ?
O68 C67 C66 122.7(6) . . ?
O68 C67 C72 123.3(6) . . ?
C66 C67 C72 113.9(6) . . ?
C67 O68 C69 111.7(5) . . ?
C70 C69 O68 115.4(7) . . ?
C70 C69 H69A 108.4 . . ?
O68 C69 H69A 108.4 . . ?
C70 C69 H69B 108.4 . . ?
O68 C69 H69B 108.4 . . ?
H69A C69 H69B 107.5 . . ?
C69 C70 O71 113.8(7) . . ?
C69 C70 H70A 108.8 . . ?
O71 C70 H70A 108.8 . . ?
C69 C70 H70B 108.8 . . ?
O71 C70 H70B 108.8 . . ?
H70A C70 H70B 107.7 . . ?
C72 O71 C70 109.9(6) . . ?
O71 C72 C73 124.0(6) . . ?
O71 C72 C67 122.9(6) . . ?
C73 C72 C67 113.1(6) . . ?
C72 C73 C75 131.0(7) . . ?
C72 C73 S74 110.9(5) . . ?
C75 C73 S74 118.1(5) . . ?
C73 S74 C66 92.4(3) . . ?
N80 C75 C76 121.9(6) . . ?
N80 C75 C73 116.8(6) . . ?
C76 C75 C73 121.2(6) . . ?
C77 C76 C75 117.4(6) . . ?
C77 C76 H76 121.3 . . ?
C75 C76 H76 121.3 . . ?
C78 C77 C76 120.1(7) . . ?
C78 C77 H77 119.9 . . ?
C76 C77 H77 119.9 . . ?
C77 C78 C79 118.9(6) . . ?
C77 C78 H78 120.6 . . ?
C79 C78 H78 120.6 . . ?
N80 C79 C78 123.9(7) . . ?
N80 C79 H79 118.1 . . ?
C78 C79 H79 118.1 . . ?
C79 N80 C75 117.7(6) . . ?

loop_
_geom_bond_atom_site_label_1
_geom_bond_atom_site_label_2
_geom_bond_distance
_geom_bond_site_symmetry_2
_geom_bond_publ_flag
O1 C6 1.375(8) . ?
O1 C2 1.424(9) . ?
C2 C3 1.518(8) . ?
C2 H2A 0.99 . ?
C2 H2B 0.99 . ?
C3 O4 1.455(7) . ?
C3 H3A 0.99 . ?
C3 H3B 0.99 . ?
O4 C5 1.368(8) . ?
C5 C9 1.379(9) . ?
C5 C6 1.431(9) . ?
C6 C7 1.370(10) . ?
C7 S8 1.720(7) . ?
C7 H7 0.95 . ?
S8 C9 1.724(6) . ?
C9 C10 1.469(8) . ?
C10 N15 1.343(8) . ?
C10 C11 1.401(9) . ?
C11 C12 1.371(9) . ?
C11 H11 0.95 . ?
C12 C13 1.384(9) . ?
C12 H12 0.95 . ?
C13 C14 1.411(9) . ?
C13 H13 0.95 . ?
C14 N15 1.364(8) . ?
C14 C16 1.456(8) . ?
C16 C17 1.370(9) . ?
C16 S24 1.738(7) . ?
C17 O18 1.352(8) . ?
C17 C22 1.447(9) . ?
O18 C19 1.429(9) . ?
C19 C20 1.470(11) . ?
C19 H19A 0.99 . ?
C19 H19B 0.99 . ?
C20 O21 1.430(9) . ?
C20 H20A 0.99 . ?
C20 H20B 0.99 . ?
O21 C22 1.380(7) . ?
C22 C23 1.383(9) . ?
C23 C25 1.449(9) . ?
C23 S24 1.724(6) . ?
C25 N30 1.339(9) . ?
C25 C26 1.401(9) . ?
C26 C27 1.389(10) . ?
C26 H26 0.95 . ?
C27 C28 1.380(10) . ?
C27 H27 0.95 . ?
C28 C29 1.402(10) . ?
C28 H28 0.95 . ?
C29 N30 1.331(9) . ?
C29 H29 0.95 . ?
O51 C56 1.380(8) . ?
O51 C52 1.427(8) . ?
C52 C53 1.517(9) . ?
C52 H52A 0.99 . ?
C52 H52B 0.99 . ?
C53 O54 1.445(8) . ?
C53 H53A 0.99 . ?
C53 H53B 0.99 . ?
O54 C55 1.380(7) . ?
C55 C59 1.366(10) . ?
C55 C56 1.434(9) . ?
C56 C57 1.339(9) . ?
C57 S58 1.729(7) . ?
C57 H57 0.95 . ?
S58 C59 1.716(6) . ?
C59 C60 1.484(9) . ?
C60 N65 1.351(8) . ?
C60 C61 1.397(8) . ?
C61 C62 1.382(9) . ?
C61 H61 0.95 . ?
C62 C63 1.409(10) . ?
C62 H62 0.95 . ?
C63 C64 1.402(8) . ?
C63 H63 0.95 . ?
C64 N65 1.343(8) . ?
C64 C66 1.449(9) . ?
C66 C67 1.382(10) . ?
C66 S74 1.744(6) . ?
C67 O68 1.382(8) . ?
C67 C72 1.410(10) . ?
O68 C69 1.432(10) . ?
C69 C70 1.415(12) . ?
C69 H69A 0.99 . ?
C69 H69B 0.99 . ?
C70 O71 1.466(9) . ?
C70 H70A 0.99 . ?
C70 H70B 0.99 . ?
O71 C72 1.369(8) . ?
C72 C73 1.375(9) . ?
C73 C75 1.460(8) . ?
C73 S74 1.733(7) . ?
C75 N80 1.352(8) . ?
C75 C76 1.426(10) . ?
C76 C77 1.393(9) . ?
C76 H76 0.95 . ?
C77 C78 1.359(11) . ?
C77 H77 0.95 . ?
C78 C79 1.382(11) . ?
C78 H78 0.95 . ?
C79 N80 1.334(9) . ?
C79 H79 0.95 . ?

loop_
_geom_torsion_atom_site_label_1
_geom_torsion_atom_site_label_2
_geom_torsion_atom_site_label_3
_geom_torsion_atom_site_label_4
_geom_torsion
_geom_torsion_site_symmetry_1
_geom_torsion_site_symmetry_2
_geom_torsion_site_symmetry_3
_geom_torsion_site_symmetry_4
_geom_torsion_publ_flag
C6 O1 C2 C3 52.6(7) . . . . ?
O1 C2 C3 O4 -64.0(7) . . . . ?
C2 C3 O4 C5 41.5(7) . . . . ?
C3 O4 C5 C9 171.2(6) . . . . ?
C3 O4 C5 C6 -12.6(8) . . . . ?
C2 O1 C6 C7 156.9(6) . . . . ?
C2 O1 C6 C5 -23.3(8) . . . . ?
O4 C5 C6 C7 -177.8(6) . . . . ?
C9 C5 C6 C7 -1.2(8) . . . . ?
O4 C5 C6 O1 2.4(9) . . . . ?
C9 C5 C6 O1 178.9(6) . . . . ?
O1 C6 C7 S8 -180.0(5) . . . . ?
C5 C6 C7 S8 0.2(7) . . . . ?
C6 C7 S8 C9 0.7(5) . . . . ?
O4 C5 C9 C10 0.0(11) . . . . ?
C6 C5 C9 C10 -176.5(6) . . . . ?
O4 C5 C9 S8 178.2(5) . . . . ?
C6 C5 C9 S8 1.7(7) . . . . ?
C7 S8 C9 C5 -1.4(5) . . . . ?
C7 S8 C9 C10 177.0(5) . . . . ?
C5 C9 C10 N15 166.8(6) . . . . ?
S8 C9 C10 N15 -11.2(8) . . . . ?
C5 C9 C10 C11 -11.5(11) . . . . ?
S8 C9 C10 C11 170.5(5) . . . . ?
N15 C10 C11 C12 -0.2(10) . . . . ?
C9 C10 C11 C12 178.1(6) . . . . ?
C10 C11 C12 C13 -0.5(10) . . . . ?
C11 C12 C13 C14 -0.5(9) . . . . ?
C12 C13 C14 N15 2.1(9) . . . . ?
C12 C13 C14 C16 -176.3(6) . . . . ?
C11 C10 N15 C14 1.7(9) . . . . ?
C9 C10 N15 C14 -176.7(5) . . . . ?
C13 C14 N15 C10 -2.7(9) . . . . ?
C16 C14 N15 C10 175.8(5) . . . . ?
N15 C14 C16 C17 -166.6(6) . . . . ?
C13 C14 C16 C17 11.9(10) . . . . ?
N15 C14 C16 S24 9.4(7) . . . . ?
C13 C14 C16 S24 -172.1(5) . . . . ?
C14 C16 C17 O18 -0.7(10) . . . . ?
S24 C16 C17 O18 -176.9(5) . . . . ?
C14 C16 C17 C22 176.6(6) . . . . ?
S24 C16 C17 C22 0.4(7) . . . . ?
C16 C17 O18 C19 -173.2(7) . . . . ?
C22 C17 O18 C19 9.8(9) . . . . ?
C17 O18 C19 C20 -38.7(9) . . . . ?
O18 C19 C20 O21 60.6(9) . . . . ?
C19 C20 O21 C22 -48.6(8) . . . . ?
C20 O21 C22 C23 -157.7(7) . . . . ?
C20 O21 C22 C17 20.4(8) . . . . ?
O18 C17 C22 O21 -0.5(10) . . . . ?
C16 C17 C22 O21 -177.9(6) . . . . ?
O18 C17 C22 C23 177.9(6) . . . . ?
C16 C17 C22 C23 0.5(8) . . . . ?
O21 C22 C23 C25 0.8(11) . . . . ?
C17 C22 C23 C25 -177.4(6) . . . . ?
O21 C22 C23 S24 177.2(5) . . . . ?
C17 C22 C23 S24 -1.1(7) . . . . ?
C22 C23 S24 C16 1.1(5) . . . . ?
C25 C23 S24 C16 177.8(5) . . . . ?
C17 C16 S24 C23 -0.8(5) . . . . ?
C14 C16 S24 C23 -177.6(5) . . . . ?
C22 C23 C25 N30 176.0(6) . . . . ?
S24 C23 C25 N30 -0.1(8) . . . . ?
C22 C23 C25 C26 -4.7(11) . . . . ?
S24 C23 C25 C26 179.2(5) . . . . ?
N30 C25 C26 C27 -2.4(10) . . . . ?
C23 C25 C26 C27 178.4(6) . . . . ?
C25 C26 C27 C28 -0.3(10) . . . . ?
C26 C27 C28 C29 1.0(10) . . . . ?
C27 C28 C29 N30 0.9(11) . . . . ?
C28 C29 N30 C25 -3.6(10) . . . . ?
C26 C25 N30 C29 4.3(10) . . . . ?
C23 C25 N30 C29 -176.4(6) . . . . ?
C56 O51 C52 C53 -53.9(7) . . . . ?
O51 C52 C53 O54 65.1(7) . . . . ?
C52 C53 O54 C55 -41.1(7) . . . . ?
C53 O54 C55 C59 -171.9(6) . . . . ?
C53 O54 C55 C56 11.2(8) . . . . ?
C52 O51 C56 C57 -157.4(6) . . . . ?
C52 O51 C56 C55 24.1(7) . . . . ?
C59 C55 C56 C57 2.4(8) . . . . ?
O54 C55 C56 C57 179.6(5) . . . . ?
C59 C55 C56 O51 -178.9(5) . . . . ?
O54 C55 C56 O51 -1.7(9) . . . . ?
O51 C56 C57 S58 179.8(4) . . . . ?
C55 C56 C57 S58 -1.6(7) . . . . ?
C56 C57 S58 C59 0.3(5) . . . . ?
O54 C55 C59 C60 -2.9(10) . . . . ?
C56 C55 C59 C60 174.3(6) . . . . ?
O54 C55 C59 S58 -179.2(5) . . . . ?
C56 C55 C59 S58 -2.0(7) . . . . ?
C57 S58 C59 C55 1.0(5) . . . . ?
C57 S58 C59 C60 -175.7(5) . . . . ?
C55 C59 C60 N65 -168.9(6) . . . . ?
S58 C59 C60 N65 7.2(7) . . . . ?
C55 C59 C60 C61 10.1(9) . . . . ?
S58 C59 C60 C61 -173.8(5) . . . . ?
N65 C60 C61 C62 0.4(9) . . . . ?
C59 C60 C61 C62 -178.5(5) . . . . ?
C60 C61 C62 C63 0.7(9) . . . . ?
C61 C62 C63 C64 0.4(9) . . . . ?
C62 C63 C64 N65 -2.7(9) . . . . ?
C62 C63 C64 C66 176.8(6) . . . . ?
C63 C64 N65 C60 3.7(8) . . . . ?
C66 C64 N65 C60 -175.8(5) . . . . ?
C61 C60 N65 C64 -2.6(8) . . . . ?
C59 C60 N65 C64 176.4(5) . . . . ?
N65 C64 C66 C67 168.6(6) . . . . ?
C63 C64 C66 C67 -10.9(10) . . . . ?
N65 C64 C66 S74 -6.9(7) . . . . ?
C63 C64 C66 S74 173.6(5) . . . . ?
C64 C66 C67 O68 0.8(10) . . . . ?
S74 C66 C67 O68 176.6(5) . . . . ?
C64 C66 C67 C72 -177.0(6) . . . . ?
S74 C66 C67 C72 -1.2(7) . . . . ?
C66 C67 O68 C69 173.7(6) . . . . ?
C72 C67 O68 C69 -8.7(8) . . . . ?
C67 O68 C69 C70 36.3(9) . . . . ?
O68 C69 C70 O71 -57.4(10) . . . . ?
C69 C70 O71 C72 45.8(9) . . . . ?
C70 O71 C72 C73 159.1(6) . . . . ?
C70 O71 C72 C67 -19.0(8) . . . . ?
O68 C67 C72 O71 1.2(9) . . . . ?
C66 C67 C72 O71 178.9(6) . . . . ?
O68 C67 C72 C73 -177.1(5) . . . . ?
C66 C67 C72 C73 0.7(8) . . . . ?
O71 C72 C73 C75 -0.4(10) . . . . ?
C67 C72 C73 C75 177.9(6) . . . . ?
O71 C72 C73 S74 -178.1(5) . . . . ?
C67 C72 C73 S74 0.2(7) . . . . ?
C72 C73 S74 C66 -0.7(5) . . . . ?
C75 C73 S74 C66 -178.7(5) . . . . ?
C67 C66 S74 C73 1.1(5) . . . . ?
C64 C66 S74 C73 177.5(5) . . . . ?
C72 C73 C75 N80 -175.3(6) . . . . ?
S74 C73 C75 N80 2.2(7) . . . . ?
C72 C73 C75 C76 3.2(10) . . . . ?
S74 C73 C75 C76 -179.2(5) . . . . ?
N80 C75 C76 C77 2.0(10) . . . . ?
C73 C75 C76 C77 -176.4(6) . . . . ?
C75 C76 C77 C78 -1.2(10) . . . . ?
C76 C77 C78 C79 -1.1(10) . . . . ?
C77 C78 C79 N80 2.9(10) . . . . ?
C78 C79 N80 C75 -2.1(10) . . . . ?
C76 C75 N80 C79 -0.4(9) . . . . ?
C73 C75 N80 C79 178.1(5) . . . . ?
